data_4084594
loop_
_publ_author_name
'Kim, Jee Eon'
'Weinberger, David S.'
'Carroll, Patrick J.'
'Schelter, Eric J.'

_publ_section_title
;
 Synthesis, Structural Characterization, and Carbonyl Addition Reactivity
 of a Terminal Cerium(III) Acetylide Complex
;
_journal_issue 21
_journal_name_full Organometallics
_journal_page_first 5948
_journal_paper_doi 10.1021/om500899z
_journal_volume 33
_journal_year 2014
_chemical_formula_sum 'C41 H66 Ce N6 Na O4'
_chemical_formula_weight 870.11
_space_group_IT_number 2
_symmetry_cell_setting triclinic
_symmetry_Int_Tables_number 2
_symmetry_space_group_name_Hall '-P 1'
_symmetry_space_group_name_H-M 'P -1'
_atom_sites_solution_hydrogens geom
_atom_sites_solution_primary direct
_audit_creation_method SHELXL-97
_cell_angle_alpha 100.924(2)
_cell_angle_beta 94.937(2)
_cell_angle_gamma 112.535(2)
_cell_formula_units_Z 2
_cell_length_a 11.8587(4)
_cell_length_b 13.3919(5)
_cell_length_c 16.6260(6)
_cell_measurement_temperature 143(1)
_cell_volume 2357.64(15)
_computing_data_collection 'Bruker APEX2'
_computing_data_reduction 'Bruker SAINT'
_computing_structure_refinement 'SHELXL-97 (Sheldrick, 2008)'
_computing_structure_solution 'SHELXS-97 (Sheldrick, 2008)'
_diffrn_ambient_temperature 143(1)
_diffrn_measured_fraction_theta_full 0.992
_diffrn_measured_fraction_theta_max 0.992
_diffrn_measurement_device 'CCD Area Detector'
_diffrn_measurement_device_type 'Bruker APEXII'
_diffrn_measurement_method 'phi and omega scans'
_diffrn_radiation_monochromator graphite
_diffrn_radiation_source 'sealed tube'
_diffrn_radiation_type MoK\a
_diffrn_radiation_wavelength 0.71073
_diffrn_reflns_av_R_equivalents 0.0250
_diffrn_reflns_av_sigmaI/netI 0.0120
_diffrn_reflns_limit_h_max 15
_diffrn_reflns_limit_h_min -15
_diffrn_reflns_limit_k_max 17
_diffrn_reflns_limit_k_min -17
_diffrn_reflns_limit_l_max 21
_diffrn_reflns_limit_l_min 0
_diffrn_reflns_number 115337
_diffrn_reflns_theta_full 27.59
_diffrn_reflns_theta_max 27.59
_diffrn_reflns_theta_min 1.70
_exptl_absorpt_coefficient_mu 1.016
_exptl_absorpt_correction_T_max 0.7456
_exptl_absorpt_correction_T_min 0.6734
_exptl_absorpt_correction_type multi-scan
_exptl_absorpt_process_details '(SADABS; Sheldrick, 2007)'
_exptl_crystal_density_diffrn 1.226
_exptl_crystal_density_method 'not measured'
_exptl_crystal_F_000 910
_exptl_crystal_size_max 0.32
_exptl_crystal_size_mid 0.18
_exptl_crystal_size_min 0.04
_refine_diff_density_max 0.706
_refine_diff_density_min -0.355
_refine_diff_density_rms 0.053
_refine_ls_extinction_method none
_refine_ls_goodness_of_fit_ref 1.074
_refine_ls_hydrogen_treatment constr
_refine_ls_matrix_type full
_refine_ls_number_parameters 494
_refine_ls_number_reflns 10860
_refine_ls_number_restraints 0
_refine_ls_restrained_S_all 1.074
_refine_ls_R_factor_all 0.0232
_refine_ls_R_factor_gt 0.0211
_refine_ls_shift/su_max 0.032
_refine_ls_shift/su_mean 0.000
_refine_ls_structure_factor_coef Fsqd
_refine_ls_weighting_details 'calc w=1/[\s^2^(Fo^2^)+(0.0282P)^2^+1.1095P] where P=(Fo^2^+2Fc^2^)/3'
_refine_ls_weighting_scheme calc
_refine_ls_wR_factor_gt 0.0540
_refine_ls_wR_factor_ref 0.0550
_reflns_number_gt 10218
_reflns_number_total 10860
_reflns_threshold_expression >2sigma(I)
_cod_data_source_file om500899z_si_002.cif
_cod_data_source_block UP4293
_cod_depositor_comments
;
The following automatic conversions were performed:
'_atom_site_symetry_multiplicity' tag replaced with
'_atom_site_symmetry_multiplicity'.

Automatic conversion script
Id: cif_correct_tags 1440 2010-10-19 06:21:57Z saulius 

 Adding full bibliography for 4084592--4084595.cif.
;
_cod_original_sg_symbol_H-M 'P -1       '
_cod_database_code 4084594

loop_
_symmetry_equiv_pos_as_xyz
'x, y, z'
'-x, -y, -z'

loop_
_atom_site_label
_atom_site_type_symbol
_atom_site_fract_x
_atom_site_fract_y
_atom_site_fract_z
_atom_site_U_iso_or_equiv
_atom_site_adp_type
_atom_site_occupancy
_atom_site_symmetry_multiplicity
_atom_site_calc_flag
_atom_site_refinement_flags
Ce1 Ce 0.370825(7) 0.121887(7) 0.298959(5) 0.02354(3) Uani 1 1 d .
Na1 Na 0.66349(6) 0.27210(5) 0.27358(4) 0.02641(12) Uani 1 1 d .
O1 O 0.56307(9) 0.21101(9) 0.38978(6) 0.0240(2) Uani 1 1 d .
O2 O 0.46881(10) 0.29023(9) 0.25986(7) 0.0268(2) Uani 1 1 d .
O3 O 0.49702(11) 0.07623(9) 0.21335(7) 0.0277(2) Uani 1 1 d .
O4 O 0.17214(11) 0.01392(11) 0.31210(8) 0.0409(3) Uani 1 1 d .
N1 N 0.84874(12) 0.25897(12) 0.38124(8) 0.0279(3) Uani 1 1 d .
N2 N 0.34013(12) 0.24031(12) 0.44070(9) 0.0300(3) Uani 1 1 d .
N3 N 0.73652(13) 0.49602(12) 0.29720(9) 0.0311(3) Uani 1 1 d .
N4 N 0.22472(13) 0.12134(12) 0.15930(9) 0.0315(3) Uani 1 1 d .
N5 N 0.70798(14) 0.21860(12) 0.12031(9) 0.0327(3) Uani 1 1 d .
N6 N 0.38419(14) -0.06883(11) 0.32097(9) 0.0327(3) Uani 1 1 d .
C1 C 0.62047(13) 0.28048(12) 0.46279(9) 0.0214(3) Uani 1 1 d .
C2 C 0.73836(13) 0.29056(12) 0.49869(9) 0.0231(3) Uani 1 1 d .
C3 C 0.79439(14) 0.35911(13) 0.57762(9) 0.0270(3) Uani 1 1 d .
H3 H 0.8716 0.3645 0.6003 0.036 Uiso 1 1 calc R
C4 C 0.73965(15) 0.41998(13) 0.62413(10) 0.0290(3) Uani 1 1 d .
C5 C 0.62583(14) 0.41195(13) 0.58735(10) 0.0277(3) Uani 1 1 d .
H5 H 0.5879 0.4527 0.6168 0.037 Uiso 1 1 calc R
C6 C 0.56627(13) 0.34544(12) 0.50828(9) 0.0238(3) Uani 1 1 d .
C7 C 0.79520(14) 0.21958(13) 0.45210(10) 0.0271(3) Uani 1 1 d .
H7A H 0.8598 0.2170 0.4905 0.036 Uiso 1 1 calc R
H7B H 0.7322 0.1442 0.4317 0.036 Uiso 1 1 calc R
C8 C 0.87981(17) 0.17211(17) 0.33287(12) 0.0409(4) Uani 1 1 d .
H8A H 0.9261 0.2005 0.2915 0.061 Uiso 1 1 calc R
H8B H 0.8049 0.1085 0.3061 0.061 Uiso 1 1 calc R
H8C H 0.9288 0.1506 0.3694 0.061 Uiso 1 1 calc R
C9 C 0.96279(16) 0.35952(15) 0.41322(12) 0.0377(4) Uani 1 1 d .
H9A H 1.0223 0.3419 0.4437 0.057 Uiso 1 1 calc R
H9B H 0.9451 0.4146 0.4493 0.057 Uiso 1 1 calc R
H9C H 0.9959 0.3881 0.3676 0.057 Uiso 1 1 calc R
C10 C 0.79869(17) 0.49017(17) 0.71138(11) 0.0408(4) Uani 1 1 d .
H10A H 0.8204 0.5673 0.7123 0.061 Uiso 1 1 calc R
H10B H 0.8720 0.4799 0.7288 0.061 Uiso 1 1 calc R
H10C H 0.7412 0.4679 0.7485 0.061 Uiso 1 1 calc R
C11 C 0.44845(14) 0.34865(13) 0.46970(10) 0.0272(3) Uani 1 1 d .
H11A H 0.4263 0.3972 0.5102 0.036 Uiso 1 1 calc R
H11B H 0.4652 0.3820 0.4227 0.036 Uiso 1 1 calc R
C12 C 0.31197(18) 0.18321(16) 0.50836(12) 0.0434(4) Uani 1 1 d .
H12A H 0.2927 0.2284 0.5525 0.065 Uiso 1 1 calc R
H12B H 0.3826 0.1711 0.5291 0.065 Uiso 1 1 calc R
H12C H 0.2422 0.1128 0.4877 0.065 Uiso 1 1 calc R
C13 C 0.23414(18) 0.26262(19) 0.41023(14) 0.0494(5) Uani 1 1 d .
H13A H 0.1619 0.1937 0.3915 0.074 Uiso 1 1 calc R
H13B H 0.2523 0.2979 0.3649 0.074 Uiso 1 1 calc R
H13C H 0.2190 0.3109 0.4544 0.074 Uiso 1 1 calc R
C14 C 0.45296(14) 0.35429(13) 0.21230(9) 0.0252(3) Uani 1 1 d .
C15 C 0.52571(15) 0.47025(13) 0.23431(10) 0.0273(3) Uani 1 1 d .
C16 C 0.50504(17) 0.53729(15) 0.18528(12) 0.0351(4) Uani 1 1 d .
H16 H 0.5524 0.6138 0.2013 0.047 Uiso 1 1 calc R
C17 C 0.41658(18) 0.49411(17) 0.11355(12) 0.0406(4) Uani 1 1 d .
C18 C 0.34876(17) 0.38013(17) 0.09103(11) 0.0388(4) Uani 1 1 d .
H18 H 0.2896 0.3494 0.0426 0.052 Uiso 1 1 calc R
C19 C 0.36536(15) 0.30898(14) 0.13805(10) 0.0298(3) Uani 1 1 d .
C20 C 0.62653(15) 0.51924(13) 0.30917(10) 0.0285(3) Uani 1 1 d .
H20A H 0.6519 0.5993 0.3242 0.038 Uiso 1 1 calc R
H20B H 0.5934 0.4902 0.3553 0.038 Uiso 1 1 calc R
C21 C 0.79963(18) 0.55247(17) 0.23629(13) 0.0434(4) Uani 1 1 d .
H21A H 0.8292 0.6316 0.2572 0.065 Uiso 1 1 calc R
H21B H 0.7426 0.5294 0.1849 0.065 Uiso 1 1 calc R
H21C H 0.8684 0.5334 0.2268 0.065 Uiso 1 1 calc R
C22 C 0.82190(18) 0.53915(17) 0.37675(13) 0.0459(5) Uani 1 1 d .
H22A H 0.8947 0.5256 0.3699 0.069 Uiso 1 1 calc R
H22B H 0.7820 0.5024 0.4172 0.069 Uiso 1 1 calc R
H22C H 0.8450 0.6178 0.3953 0.069 Uiso 1 1 calc R
C23 C 0.3986(2) 0.5692(2) 0.06034(16) 0.0595(6) Uani 1 1 d .
H23A H 0.4563 0.5798 0.0224 0.089 Uiso 1 1 calc R
H23B H 0.4125 0.6401 0.0955 0.089 Uiso 1 1 calc R
H23C H 0.3155 0.5353 0.0295 0.089 Uiso 1 1 calc R
C24 C 0.30161(16) 0.18460(15) 0.10522(10) 0.0328(3) Uani 1 1 d .
H24A H 0.2492 0.1690 0.0523 0.044 Uiso 1 1 calc R
H24B H 0.3645 0.1565 0.0945 0.044 Uiso 1 1 calc R
C25 C 0.12440(18) 0.15717(19) 0.17476(13) 0.0452(4) Uani 1 1 d .
H25A H 0.0728 0.1444 0.1228 0.068 Uiso 1 1 calc R
H25B H 0.1592 0.2351 0.2017 0.068 Uiso 1 1 calc R
H25C H 0.0755 0.1154 0.2098 0.068 Uiso 1 1 calc R
C26 C 0.17095(19) 0.00225(16) 0.11680(12) 0.0439(4) Uani 1 1 d .
H26A H 0.1209 -0.0401 0.1511 0.066 Uiso 1 1 calc R
H26B H 0.2364 -0.0215 0.1069 0.066 Uiso 1 1 calc R
H26C H 0.1205 -0.0093 0.0647 0.066 Uiso 1 1 calc R
C27 C 0.55920(15) 0.01329(12) 0.19723(9) 0.0250(3) Uani 1 1 d .
C28 C 0.62493(15) 0.02083(13) 0.13019(9) 0.0273(3) Uani 1 1 d .
C29 C 0.69154(17) -0.04438(14) 0.11350(10) 0.0328(3) Uani 1 1 d .
H29 H 0.7344 -0.0383 0.0691 0.044 Uiso 1 1 calc R
C30 C 0.69633(18) -0.11826(14) 0.16082(11) 0.0356(4) Uani 1 1 d .
C31 C 0.63199(17) -0.12434(14) 0.22710(11) 0.0344(4) Uani 1 1 d .
H31 H 0.6340 -0.1731 0.2597 0.046 Uiso 1 1 calc R
C32 C 0.56474(16) -0.06041(13) 0.24665(10) 0.0288(3) Uani 1 1 d .
C33 C 0.62315(16) 0.10214(14) 0.07956(9) 0.0295(3) Uani 1 1 d .
H33A H 0.6458 0.0810 0.0263 0.039 Uiso 1 1 calc R
H33B H 0.5394 0.0976 0.0689 0.039 Uiso 1 1 calc R
C34 C 0.6829(2) 0.29129(17) 0.07212(13) 0.0496(5) Uani 1 1 d .
H34A H 0.7424 0.3666 0.0944 0.074 Uiso 1 1 calc R
H34B H 0.6009 0.2875 0.0754 0.074 Uiso 1 1 calc R
H34C H 0.6887 0.2673 0.0151 0.074 Uiso 1 1 calc R
C35 C 0.83674(19) 0.23249(18) 0.12111(14) 0.0475(5) Uani 1 1 d .
H35A H 0.8510 0.2178 0.0650 0.071 Uiso 1 1 calc R
H35B H 0.8521 0.1813 0.1491 0.071 Uiso 1 1 calc R
H35C H 0.8915 0.3074 0.1498 0.071 Uiso 1 1 calc R
C36 C 0.7677(2) -0.18971(18) 0.14134(13) 0.0482(5) Uani 1 1 d .
H36A H 0.8016 -0.1999 0.1922 0.072 Uiso 1 1 calc R
H36B H 0.8338 -0.1537 0.1133 0.072 Uiso 1 1 calc R
H36C H 0.7130 -0.2609 0.1062 0.072 Uiso 1 1 calc R
C37 C 0.51141(17) -0.06220(14) 0.32562(10) 0.0324(3) Uani 1 1 d .
H37A H 0.5136 -0.1253 0.3452 0.043 Uiso 1 1 calc R
H37B H 0.5655 0.0046 0.3673 0.043 Uiso 1 1 calc R
C38 C 0.2976(2) -0.16956(16) 0.25952(14) 0.0504(5) Uani 1 1 d .
H38A H 0.3030 -0.2340 0.2738 0.076 Uiso 1 1 calc R
H38B H 0.3185 -0.1660 0.2053 0.076 Uiso 1 1 calc R
H38C H 0.2146 -0.1746 0.2593 0.076 Uiso 1 1 calc R
C39 C 0.3513(2) -0.07151(18) 0.40415(13) 0.0484(5) Uani 1 1 d .
H39A H 0.2665 -0.0814 0.4022 0.073 Uiso 1 1 calc R
H39B H 0.4042 -0.0027 0.4430 0.073 Uiso 1 1 calc R
H39C H 0.3618 -0.1322 0.4216 0.073 Uiso 1 1 calc R
C40 C 0.0591(2) -0.0454(3) 0.31807(18) 0.0769(9) Uani 1 1 d .
H40 H 0.0048 -0.0656 0.2682 0.102 Uiso 1 1 calc R
C41 C 0.0045(3) -0.0826(3) 0.3743(2) 0.0935(11) Uani 1 1 d .
H41A H 0.0492 -0.0679 0.4271 0.124 Uiso 1 1 calc R
H41B H -0.0807 -0.1248 0.3632 0.124 Uiso 1 1 calc R

loop_
_atom_site_aniso_label
_atom_site_aniso_U_11
_atom_site_aniso_U_22
_atom_site_aniso_U_33
_atom_site_aniso_U_23
_atom_site_aniso_U_13
_atom_site_aniso_U_12
Ce1 0.02081(5) 0.02267(5) 0.02356(5) 0.00473(3) 0.00373(3) 0.00550(3)
Na1 0.0257(3) 0.0258(3) 0.0280(3) 0.0081(2) 0.0072(2) 0.0096(2)
O1 0.0229(5) 0.0252(5) 0.0228(5) 0.0042(4) 0.0027(4) 0.0097(4)
O2 0.0282(5) 0.0244(5) 0.0275(5) 0.0083(4) -0.0002(4) 0.0105(4)
O3 0.0357(6) 0.0260(5) 0.0267(5) 0.0093(4) 0.0102(4) 0.0159(5)
O4 0.0266(6) 0.0417(7) 0.0424(7) 0.0090(6) 0.0071(5) 0.0017(5)
N1 0.0232(6) 0.0324(7) 0.0278(6) 0.0059(5) 0.0056(5) 0.0115(5)
N2 0.0214(6) 0.0353(7) 0.0310(7) 0.0035(6) 0.0048(5) 0.0112(6)
N3 0.0279(7) 0.0283(7) 0.0354(7) 0.0081(6) 0.0043(6) 0.0096(6)
N4 0.0271(7) 0.0323(7) 0.0291(7) 0.0006(6) 0.0005(5) 0.0098(6)
N5 0.0426(8) 0.0289(7) 0.0302(7) 0.0117(6) 0.0112(6) 0.0153(6)
N6 0.0382(8) 0.0234(6) 0.0329(7) 0.0109(5) 0.0112(6) 0.0059(6)
C1 0.0220(7) 0.0204(6) 0.0215(6) 0.0088(5) 0.0047(5) 0.0066(5)
C2 0.0214(7) 0.0237(7) 0.0255(7) 0.0109(6) 0.0061(5) 0.0078(6)
C3 0.0208(7) 0.0303(8) 0.0267(7) 0.0111(6) 0.0022(6) 0.0057(6)
C4 0.0277(7) 0.0285(8) 0.0237(7) 0.0064(6) 0.0031(6) 0.0042(6)
C5 0.0277(7) 0.0268(7) 0.0264(7) 0.0045(6) 0.0071(6) 0.0093(6)
C6 0.0227(7) 0.0226(7) 0.0253(7) 0.0072(6) 0.0047(5) 0.0077(6)
C7 0.0240(7) 0.0284(7) 0.0318(8) 0.0111(6) 0.0041(6) 0.0124(6)
C8 0.0331(9) 0.0477(11) 0.0405(10) -0.0019(8) 0.0063(7) 0.0209(8)
C9 0.0255(8) 0.0377(9) 0.0434(10) 0.0067(8) 0.0109(7) 0.0063(7)
C10 0.0362(9) 0.0453(10) 0.0278(8) 0.0011(7) 0.0009(7) 0.0074(8)
C11 0.0263(7) 0.0277(7) 0.0294(7) 0.0047(6) 0.0056(6) 0.0139(6)
C12 0.0393(10) 0.0401(10) 0.0383(10) 0.0058(8) 0.0148(8) 0.0031(8)
C13 0.0293(9) 0.0550(12) 0.0584(12) -0.0090(10) -0.0037(8) 0.0243(9)
C14 0.0285(7) 0.0281(7) 0.0249(7) 0.0084(6) 0.0078(6) 0.0163(6)
C15 0.0298(8) 0.0271(7) 0.0299(8) 0.0094(6) 0.0088(6) 0.0149(6)
C16 0.0366(9) 0.0315(8) 0.0450(10) 0.0177(7) 0.0113(7) 0.0174(7)
C17 0.0407(10) 0.0482(11) 0.0450(10) 0.0270(9) 0.0097(8) 0.0232(9)
C18 0.0386(9) 0.0506(11) 0.0314(8) 0.0160(8) 0.0019(7) 0.0207(8)
C19 0.0311(8) 0.0343(8) 0.0263(7) 0.0082(6) 0.0047(6) 0.0156(7)
C20 0.0328(8) 0.0232(7) 0.0296(8) 0.0052(6) 0.0078(6) 0.0115(6)
C21 0.0367(9) 0.0438(10) 0.0510(11) 0.0175(9) 0.0171(8) 0.0132(8)
C22 0.0366(10) 0.0420(10) 0.0487(11) 0.0109(9) -0.0066(8) 0.0081(8)
C23 0.0549(13) 0.0645(14) 0.0728(15) 0.0462(13) 0.0067(11) 0.0263(11)
C24 0.0351(8) 0.0378(9) 0.0227(7) 0.0016(6) 0.0003(6) 0.0155(7)
C25 0.0323(9) 0.0567(12) 0.0462(11) 0.0072(9) 0.0040(8) 0.0210(9)
C26 0.0431(10) 0.0351(9) 0.0371(9) -0.0040(8) -0.0020(8) 0.0065(8)
C27 0.0311(7) 0.0199(7) 0.0214(7) 0.0025(5) 0.0021(6) 0.0095(6)
C28 0.0345(8) 0.0248(7) 0.0219(7) 0.0035(6) 0.0035(6) 0.0127(6)
C29 0.0408(9) 0.0334(8) 0.0267(8) 0.0035(6) 0.0086(7) 0.0191(7)
C30 0.0438(10) 0.0300(8) 0.0358(9) 0.0026(7) 0.0050(7) 0.0210(8)
C31 0.0473(10) 0.0247(8) 0.0329(8) 0.0080(6) 0.0036(7) 0.0166(7)
C32 0.0365(8) 0.0210(7) 0.0262(7) 0.0049(6) 0.0034(6) 0.0097(6)
C33 0.0388(9) 0.0324(8) 0.0208(7) 0.0066(6) 0.0076(6) 0.0176(7)
C34 0.0728(15) 0.0411(10) 0.0476(11) 0.0248(9) 0.0190(10) 0.0286(10)
C35 0.0417(10) 0.0463(11) 0.0524(12) 0.0181(9) 0.0158(9) 0.0112(9)
C36 0.0647(13) 0.0483(11) 0.0464(11) 0.0101(9) 0.0118(10) 0.0393(11)
C37 0.0447(9) 0.0265(8) 0.0291(8) 0.0118(6) 0.0081(7) 0.0150(7)
C38 0.0471(11) 0.0276(9) 0.0596(13) 0.0057(9) 0.0083(10) 0.0000(8)
C39 0.0637(13) 0.0487(11) 0.0444(11) 0.0292(9) 0.0266(10) 0.0233(10)
C40 0.0333(11) 0.095(2) 0.0644(16) 0.0154(15) 0.0084(11) -0.0124(12)
C41 0.0452(14) 0.119(3) 0.090(2) 0.044(2) 0.0221(14) -0.0050(16)

loop_
_atom_type_symbol
_atom_type_description
_atom_type_scat_dispersion_real
_atom_type_scat_dispersion_imag
_atom_type_scat_source
C C 0.0033 0.0016 'International Tables Vol C Tables 4.2.6.8 and 6.1.1.4'
H H 0.0000 0.0000 'International Tables Vol C Tables 4.2.6.8 and 6.1.1.4'
N N 0.0061 0.0033 'International Tables Vol C Tables 4.2.6.8 and 6.1.1.4'
O O 0.0106 0.0060 'International Tables Vol C Tables 4.2.6.8 and 6.1.1.4'
Na Na 0.0362 0.0249 'International Tables Vol C Tables 4.2.6.8 and 6.1.1.4'
Ce Ce -0.2486 2.6331 'International Tables Vol C Tables 4.2.6.8 and 6.1.1.4'

loop_
_geom_angle_atom_site_label_1
_geom_angle_atom_site_label_2
_geom_angle_atom_site_label_3
_geom_angle
O4 Ce1 O3 129.03(4)
O4 Ce1 O2 135.91(4)
O3 Ce1 O2 79.18(4)
O4 Ce1 O1 134.58(4)
O3 Ce1 O1 79.83(4)
O2 Ce1 O1 76.04(4)
O4 Ce1 N6 76.46(5)
O3 Ce1 N6 70.41(4)
O2 Ce1 N6 146.45(4)
O1 Ce1 N6 84.78(4)
O4 Ce1 N2 77.28(4)
O3 Ce1 N2 151.06(4)
O2 Ce1 N2 88.55(4)
O1 Ce1 N2 71.76(4)
N6 Ce1 N2 111.44(4)
O4 Ce1 N4 75.97(5)
O3 Ce1 N4 88.84(4)
O2 Ce1 N4 71.15(4)
O1 Ce1 N4 146.76(4)
N6 Ce1 N4 120.74(4)
N2 Ce1 N4 112.01(4)
O4 Ce1 Na1 177.64(4)
O3 Ce1 Na1 48.62(3)
O2 Ce1 Na1 45.27(3)
O1 Ce1 Na1 46.60(3)
N6 Ce1 Na1 102.03(3)
N2 Ce1 Na1 105.01(3)
N4 Ce1 Na1 103.46(3)
O2 Na1 O1 73.02(4)
O2 Na1 O3 73.83(4)
O1 Na1 O3 73.54(4)
O2 Na1 N5 107.23(5)
O1 Na1 N5 148.61(5)
O3 Na1 N5 76.47(4)
O2 Na1 N3 77.50(4)
O1 Na1 N3 109.40(4)
O3 Na1 N3 148.84(5)
N5 Na1 N3 101.02(5)
O2 Na1 N1 145.97(4)
O1 Na1 N1 75.23(4)
O3 Na1 N1 108.40(4)
N5 Na1 N1 106.21(5)
N3 Na1 N1 102.16(5)
O2 Na1 Ce1 43.93(3)
O1 Na1 Ce1 43.97(3)
O3 Na1 Ce1 43.14(3)
N5 Na1 Ce1 114.19(4)
N3 Na1 Ce1 117.23(4)
N1 Na1 Ce1 114.36(3)
C1 O1 Ce1 143.59(9)
C1 O1 Na1 112.96(8)
Ce1 O1 Na1 89.42(4)
C14 O2 Ce1 144.11(10)
C14 O2 Na1 118.32(9)
Ce1 O2 Na1 90.80(4)
C27 O3 Ce1 145.31(9)
C27 O3 Na1 104.66(9)
Ce1 O3 Na1 88.25(4)
C40 O4 Ce1 178.31(18)
C9 N1 C8 108.56(13)
C9 N1 C7 108.87(13)
C8 N1 C7 108.23(14)
C9 N1 Na1 117.69(11)
C8 N1 Na1 104.70(10)
C7 N1 Na1 108.41(9)
C12 N2 C13 110.01(16)
C12 N2 C11 111.15(13)
C13 N2 C11 107.49(14)
C12 N2 Ce1 116.23(11)
C13 N2 Ce1 101.58(11)
C11 N2 Ce1 109.69(9)
C22 N3 C21 108.50(15)
C22 N3 C20 108.35(14)
C21 N3 C20 110.32(14)
C22 N3 Na1 102.27(11)
C21 N3 Na1 119.74(11)
C20 N3 Na1 106.97(9)
C25 N4 C26 109.32(15)
C25 N4 C24 110.52(15)
C26 N4 C24 108.31(14)
C25 N4 Ce1 116.07(11)
C26 N4 Ce1 100.75(11)
C24 N4 Ce1 111.21(9)
C35 N5 C34 109.05(16)
C35 N5 C33 109.80(14)
C34 N5 C33 108.19(15)
C35 N5 Na1 111.73(12)
C34 N5 Na1 108.47(11)
C33 N5 Na1 109.52(9)
C38 N6 C37 110.52(15)
C38 N6 C39 110.19(15)
C37 N6 C39 107.47(15)
C38 N6 Ce1 114.22(12)
C37 N6 Ce1 112.02(9)
C39 N6 Ce1 101.90(11)
O1 C1 C6 121.64(13)
O1 C1 C2 120.49(13)
C6 C1 C2 117.86(13)
C3 C2 C1 119.83(14)
C3 C2 C7 121.67(13)
C1 C2 C7 118.34(13)
C2 C3 C4 122.68(14)
C5 C4 C3 116.97(14)
C5 C4 C10 120.80(15)
C3 C4 C10 122.22(15)
C4 C5 C6 122.68(15)
C5 C6 C1 119.89(14)
C5 C6 C11 119.51(14)
C1 C6 C11 120.49(13)
N1 C7 C2 114.23(12)
N2 C11 C6 116.24(13)
O2 C14 C19 121.28(14)
O2 C14 C15 120.44(14)
C19 C14 C15 118.27(14)
C16 C15 C14 119.85(15)
C16 C15 C20 120.80(15)
C14 C15 C20 119.33(13)
C17 C16 C15 122.33(17)
C18 C17 C16 117.36(16)
C18 C17 C23 121.61(19)
C16 C17 C23 120.99(19)
C17 C18 C19 122.70(17)
C18 C19 C14 119.39(16)
C18 C19 C24 120.54(15)
C14 C19 C24 119.69(14)
N3 C20 C15 114.12(13)
N4 C24 C19 116.49(13)
O3 C27 C28 119.78(13)
O3 C27 C32 121.96(14)
C28 C27 C32 118.24(14)
C29 C28 C27 120.00(14)
C29 C28 C33 121.60(14)
C27 C28 C33 118.38(14)
C30 C29 C28 122.34(16)
C29 C30 C31 117.14(15)
C29 C30 C36 121.82(17)
C31 C30 C36 121.04(17)
C30 C31 C32 122.70(16)
C31 C32 C27 119.57(15)
C31 C32 C37 118.72(15)
C27 C32 C37 121.36(14)
N5 C33 C28 113.43(13)
N6 C37 C32 117.05(14)
C41 C40 O4 135.9(3)

loop_
_geom_bond_atom_site_label_1
_geom_bond_atom_site_label_2
_geom_bond_distance
Ce1 O4 2.2993(12)
Ce1 O3 2.3189(11)
Ce1 O2 2.3522(11)
Ce1 O1 2.3539(10)
Ce1 N6 2.7087(14)
Ce1 N2 2.7157(14)
Ce1 N4 2.7722(14)
Ce1 Na1 3.3900(6)
Na1 O2 2.4085(12)
Na1 O1 2.4633(12)
Na1 O3 2.5447(13)
Na1 N5 2.6674(15)
Na1 N3 2.7205(15)
Na1 N1 2.7927(15)
O1 C1 1.3216(17)
O2 C14 1.3235(18)
O3 C27 1.3231(18)
O4 C40 1.294(2)
N1 C9 1.461(2)
N1 C8 1.470(2)
N1 C7 1.475(2)
N2 C12 1.468(2)
N2 C13 1.470(2)
N2 C11 1.479(2)
N3 C22 1.463(2)
N3 C21 1.464(2)
N3 C20 1.473(2)
N4 C25 1.468(2)
N4 C26 1.471(2)
N4 C24 1.482(2)
N5 C35 1.464(2)
N5 C34 1.468(2)
N5 C33 1.478(2)
N6 C38 1.467(2)
N6 C37 1.471(2)
N6 C39 1.472(2)
C1 C6 1.416(2)
C1 C2 1.418(2)
C2 C3 1.390(2)
C2 C7 1.503(2)
C3 C4 1.392(2)
C4 C5 1.389(2)
C4 C10 1.511(2)
C5 C6 1.391(2)
C6 C11 1.506(2)
C14 C19 1.408(2)
C14 C15 1.412(2)
C15 C16 1.394(2)
C15 C20 1.497(2)
C16 C17 1.384(3)
C17 C18 1.381(3)
C17 C23 1.520(2)
C18 C19 1.399(2)
C19 C24 1.504(2)
C27 C28 1.411(2)
C27 C32 1.415(2)
C28 C29 1.392(2)
C28 C33 1.502(2)
C29 C30 1.390(2)
C30 C31 1.391(3)
C30 C36 1.512(2)
C31 C32 1.392(2)
C32 C37 1.506(2)
C40 C41 1.255(4)

loop_
_platon_squeeze_void_nr
_platon_squeeze_void_average_x
_platon_squeeze_void_average_y
_platon_squeeze_void_average_z
_platon_squeeze_void_volume
_platon_squeeze_void_count_electrons
_platon_squeeze_void_content
1 0.000 0.500 1.000 222 47 ' '
